data_1547772
loop_
_publ_author_name
'Gao, Bao'
'Zhang, Guoying'
'Zhou, Xibing'
'Huang, Hanmin'

_publ_section_title
;
 Palladium-catalyzed regiodivergent hydroaminocarbonylation of alkenes to
 primary amides with ammonium chloride.
;
_journal_issue 2
_journal_name_full 'Chemical science'
_journal_page_first 380
_journal_page_last 386
_journal_paper_doi 10.1039/c7sc04054g
_journal_volume 9
_journal_year 2018
_chemical_formula_sum 'C13 H19 N O'
_chemical_formula_weight 205.29
_space_group_IT_number 14
_space_group_name_Hall '-P 2ybc'
_space_group_name_H-M_alt 'P 1 21/c 1'
_symmetry_cell_setting monoclinic
_symmetry_space_group_name_Hall '-P 2ybc'
_symmetry_space_group_name_H-M 'P 1 21/c 1'
_atom_sites_solution_hydrogens geom
_atom_sites_solution_primary direct
_atom_sites_solution_secondary difmap
_audit_creation_method SHELXL-97
_audit_update_record
;
2016-11-07 deposited with the CCDC.
2017-10-24 downloaded from the CCDC.
;
_cell_angle_alpha 90.00
_cell_angle_beta 98.628(6)
_cell_angle_gamma 90.00
_cell_formula_units_Z 4
_cell_length_a 19.555(6)
_cell_length_b 6.165(2)
_cell_length_c 10.117(3)
_cell_measurement_temperature 296(2)
_cell_volume 1205.9(6)
_computing_cell_refinement 'Bruker SMART'
_computing_data_collection 'Bruker SMART APEX II'
_computing_data_reduction 'Bruker SMART'
_computing_structure_refinement 'SHELXL-97 (Sheldrick, 2008)'
_computing_structure_solution 'SHELXS-97 (Sheldrick, 2008)'
_diffrn_ambient_temperature 296(2)
_diffrn_measured_fraction_theta_full 0.997
_diffrn_measured_fraction_theta_max 0.997
_diffrn_measurement_device_type 'Bruker APEX II area detector'
_diffrn_measurement_method '\w scans'
_diffrn_radiation_monochromator graphite
_diffrn_radiation_source 'fine-focus sealed tube'
_diffrn_radiation_type MoK\a
_diffrn_radiation_wavelength 0.71073
_diffrn_reflns_av_R_equivalents 0.0565
_diffrn_reflns_av_sigmaI/netI 0.0743
_diffrn_reflns_limit_h_max 23
_diffrn_reflns_limit_h_min -19
_diffrn_reflns_limit_k_max 7
_diffrn_reflns_limit_k_min -7
_diffrn_reflns_limit_l_max 12
_diffrn_reflns_limit_l_min -11
_diffrn_reflns_number 5780
_diffrn_reflns_theta_full 24.99
_diffrn_reflns_theta_max 24.99
_diffrn_reflns_theta_min 2.11
_exptl_absorpt_coefficient_mu 0.071
_exptl_absorpt_correction_T_max 0.9895
_exptl_absorpt_correction_T_min 0.9860
_exptl_absorpt_correction_type multi-scan
_exptl_absorpt_process_details SADABS
_exptl_crystal_colour colorless
_exptl_crystal_density_diffrn 1.131
_exptl_crystal_density_method 'not measured'
_exptl_crystal_description block
_exptl_crystal_F_000 448
_exptl_crystal_size_max 0.20
_exptl_crystal_size_mid 0.15
_exptl_crystal_size_min 0.15
_refine_diff_density_max 0.226
_refine_diff_density_min -0.213
_refine_diff_density_rms 0.046
_refine_ls_extinction_coef 0.016(4)
_refine_ls_extinction_expression Fc^*^=kFc[1+0.001xFc^2^\l^3^/sin(2\q)]^-1/4^
_refine_ls_extinction_method SHELXL
_refine_ls_goodness_of_fit_ref 1.002
_refine_ls_hydrogen_treatment mixed
_refine_ls_matrix_type full
_refine_ls_number_parameters 141
_refine_ls_number_reflns 2113
_refine_ls_number_restraints 0
_refine_ls_restrained_S_all 1.002
_refine_ls_R_factor_all 0.0778
_refine_ls_R_factor_gt 0.0608
_refine_ls_shift/su_max 0.000
_refine_ls_shift/su_mean 0.000
_refine_ls_structure_factor_coef Fsqd
_refine_ls_weighting_details 'calc w=1/[\s^2^(Fo^2^)+(0.0434P)^2^+0.6500P] where P=(Fo^2^+2Fc^2^)/3'
_refine_ls_weighting_scheme calc
_refine_ls_wR_factor_gt 0.1477
_refine_ls_wR_factor_ref 0.1618
_reflns_number_gt 1556
_reflns_number_total 2113
_reflns_threshold_expression >2sigma(I)
_cod_data_source_file c7sc04054g2.cif
_cod_data_source_block 1
_cod_depositor_comments
;
The following automatic conversions were performed:

'_symmetry_cell_setting' value 'Monoclinic' changed to 'monoclinic'
according to
/home/data/users/saulius/crontab/automatic-downloads/rss-feeds/RSC/lib/dictionaries/cif_core.dic
dictionary named 'cif_core.dic' version 2.4.2 from 2011-04-26.

'_exptl_absorpt_correction_type' value 'Multi-scan' changed to
'multi-scan' according to
/home/data/users/saulius/crontab/automatic-downloads/rss-feeds/RSC/lib/dictionaries/cif_core.dic
dictionary named 'cif_core.dic' version 2.4.2 from 2011-04-26.

Automatic conversion script
Id: cif_fix_values 4973 2017-02-22 13:04:09Z antanas 

 Adding full bibliography for 1547772--1547775.cif.
;
_cod_original_cell_volume 1206.0(7)
_cod_original_sg_symbol_H-M P2(1)/c
_cod_database_code 1547772

loop_
_symmetry_equiv_pos_as_xyz
'x, y, z'
'-x, y+1/2, -z+1/2'
'-x, -y, -z'
'x, -y-1/2, z-1/2'

loop_
_atom_site_label
_atom_site_type_symbol
_atom_site_fract_x
_atom_site_fract_y
_atom_site_fract_z
_atom_site_U_iso_or_equiv
_atom_site_adp_type
_atom_site_occupancy
_atom_site_symmetry_multiplicity
_atom_site_calc_flag
_atom_site_refinement_flags
O1 O 0.44947(9) 0.7828(3) -0.08822(15) 0.0624(6) Uani 1 1 d .
N1 N 0.46249(10) 0.8440(3) 0.13127(17) 0.0544(6) Uani 1 1 d .
H1A H 0.4922 0.9452 0.1258 0.065 Uiso 1 1 calc R
H1B H 0.4511 0.8108 0.2076 0.065 Uiso 1 1 calc R
C1 C 0.12653(12) 0.9225(4) 0.1918(2) 0.0519(6) Uani 1 1 d .
C2 C 0.09453(15) 1.0975(5) 0.0957(3) 0.0793(9) Uani 1 1 d .
H2A H 0.0855 1.0392 0.0068 0.119 Uiso 1 1 calc R
H2B H 0.1260 1.2174 0.0974 0.119 Uiso 1 1 calc R
H2C H 0.0520 1.1463 0.1222 0.119 Uiso 1 1 calc R
C3 C 0.14354(18) 1.0245(6) 0.3288(3) 0.0954(12) Uani 1 1 d .
H3A H 0.1021 1.0823 0.3555 0.143 Uiso 1 1 calc R
H3B H 0.1765 1.1392 0.3258 0.143 Uiso 1 1 calc R
H3C H 0.1628 0.9166 0.3921 0.143 Uiso 1 1 calc R
C4 C 0.07308(16) 0.7470(6) 0.1925(4) 0.1066(13) Uani 1 1 d .
H4A H 0.0895 0.6411 0.2593 0.160 Uiso 1 1 calc R
H4B H 0.0649 0.6785 0.1063 0.160 Uiso 1 1 calc R
H4C H 0.0308 0.8094 0.2121 0.160 Uiso 1 1 calc R
C5 C 0.19331(11) 0.8319(3) 0.15133(19) 0.0416(5) Uani 1 1 d .
C6 C 0.23140(12) 0.9429(4) 0.0698(2) 0.0504(6) Uani 1 1 d .
H6 H 0.2159 1.0776 0.0364 0.060 Uiso 1 1 calc R
C7 C 0.29207(12) 0.8603(4) 0.0360(2) 0.0491(6) Uani 1 1 d .
H7 H 0.3162 0.9399 -0.0199 0.059 Uiso 1 1 calc R
C8 C 0.31756(10) 0.6620(3) 0.08353(19) 0.0390(5) Uani 1 1 d .
C9 C 0.28026(12) 0.5509(4) 0.1655(2) 0.0492(6) Uani 1 1 d .
H9 H 0.2962 0.4170 0.1994 0.059 Uiso 1 1 calc R
C10 C 0.21941(12) 0.6332(4) 0.1989(2) 0.0498(6) Uani 1 1 d .
H10 H 0.1954 0.5531 0.2548 0.060 Uiso 1 1 calc R
C11 C 0.38207(11) 0.5647(4) 0.0406(2) 0.0469(6) Uani 1 1 d .
H11 H 0.4032 0.4677 0.1120 0.056 Uiso 1 1 calc R
C12 C 0.43425(11) 0.7391(4) 0.0219(2) 0.0446(5) Uani 1 1 d .
C13 C 0.36351(14) 0.4301(4) -0.0860(3) 0.0639(7) Uani 1 1 d .
H13A H 0.3427 0.5219 -0.1575 0.096 Uiso 1 1 calc R
H13B H 0.3315 0.3182 -0.0705 0.096 Uiso 1 1 calc R
H13C H 0.4046 0.3655 -0.1097 0.096 Uiso 1 1 calc R

loop_
_atom_site_aniso_label
_atom_site_aniso_U_11
_atom_site_aniso_U_22
_atom_site_aniso_U_33
_atom_site_aniso_U_23
_atom_site_aniso_U_13
_atom_site_aniso_U_12
O1 0.0674(11) 0.0833(13) 0.0383(9) -0.0080(8) 0.0133(8) -0.0263(10)
N1 0.0504(12) 0.0770(14) 0.0355(10) -0.0033(9) 0.0059(8) -0.0162(10)
C1 0.0489(14) 0.0598(15) 0.0483(13) 0.0014(11) 0.0113(11) 0.0061(11)
C2 0.0619(17) 0.102(2) 0.0731(19) 0.0131(17) 0.0086(14) 0.0287(17)
C3 0.097(2) 0.131(3) 0.0564(17) -0.0213(18) 0.0065(16) 0.046(2)
C4 0.0611(19) 0.088(2) 0.181(4) 0.005(2) 0.052(2) -0.0017(17)
C5 0.0406(12) 0.0484(12) 0.0344(11) -0.0031(9) 0.0014(9) -0.0008(9)
C6 0.0524(14) 0.0435(13) 0.0552(14) 0.0086(10) 0.0085(11) 0.0028(10)
C7 0.0488(13) 0.0487(13) 0.0522(13) 0.0113(10) 0.0155(11) -0.0018(11)
C8 0.0385(11) 0.0416(11) 0.0357(11) 0.0010(9) 0.0023(9) -0.0030(9)
C9 0.0520(14) 0.0456(12) 0.0498(13) 0.0113(10) 0.0073(11) 0.0023(10)
C10 0.0496(14) 0.0542(13) 0.0475(13) 0.0097(10) 0.0134(10) -0.0016(11)
C11 0.0455(13) 0.0497(13) 0.0458(12) 0.0043(10) 0.0073(10) 0.0024(10)
C12 0.0362(11) 0.0589(14) 0.0384(11) -0.0011(10) 0.0043(9) 0.0001(10)
C13 0.0626(16) 0.0574(15) 0.0732(17) -0.0168(13) 0.0156(14) -0.0061(13)

loop_
_atom_type_symbol
_atom_type_description
_atom_type_scat_dispersion_real
_atom_type_scat_dispersion_imag
_atom_type_scat_source
C C 0.0033 0.0016 'International Tables Vol C Tables 4.2.6.8 and 6.1.1.4'
H H 0.0000 0.0000 'International Tables Vol C Tables 4.2.6.8 and 6.1.1.4'
N N 0.0061 0.0033 'International Tables Vol C Tables 4.2.6.8 and 6.1.1.4'
O O 0.0106 0.0060 'International Tables Vol C Tables 4.2.6.8 and 6.1.1.4'

loop_
_geom_angle_atom_site_label_1
_geom_angle_atom_site_label_2
_geom_angle_atom_site_label_3
_geom_angle
C12 N1 H1A 120.0
C12 N1 H1B 120.0
H1A N1 H1B 120.0
C4 C1 C3 110.6(3)
C4 C1 C2 107.0(2)
C3 C1 C2 107.7(2)
C4 C1 C5 111.1(2)
C3 C1 C5 108.5(2)
C2 C1 C5 111.88(19)
C1 C2 H2A 109.5
C1 C2 H2B 109.5
H2A C2 H2B 109.5
C1 C2 H2C 109.5
H2A C2 H2C 109.5
H2B C2 H2C 109.5
C1 C3 H3A 109.5
C1 C3 H3B 109.5
H3A C3 H3B 109.5
C1 C3 H3C 109.5
H3A C3 H3C 109.5
H3B C3 H3C 109.5
C1 C4 H4A 109.5
C1 C4 H4B 109.5
H4A C4 H4B 109.5
C1 C4 H4C 109.5
H4A C4 H4C 109.5
H4B C4 H4C 109.5
C6 C5 C10 116.4(2)
C6 C5 C1 122.6(2)
C10 C5 C1 120.94(19)
C5 C6 C7 121.9(2)
C5 C6 H6 119.1
C7 C6 H6 119.1
C8 C7 C6 121.3(2)
C8 C7 H7 119.3
C6 C7 H7 119.3
C9 C8 C7 117.2(2)
C9 C8 C11 121.14(19)
C7 C8 C11 121.55(18)
C8 C9 C10 121.5(2)
C8 C9 H9 119.3
C10 C9 H9 119.3
C9 C10 C5 121.7(2)
C9 C10 H10 119.1
C5 C10 H10 119.1
C12 C11 C8 111.08(18)
C12 C11 C13 111.20(18)
C8 C11 C13 110.62(18)
C12 C11 H11 107.9
C8 C11 H11 107.9
C13 C11 H11 107.9
O1 C12 N1 121.5(2)
O1 C12 C11 122.01(19)
N1 C12 C11 116.45(18)
C11 C13 H13A 109.5
C11 C13 H13B 109.5
H13A C13 H13B 109.5
C11 C13 H13C 109.5
H13A C13 H13C 109.5
H13B C13 H13C 109.5

loop_
_geom_bond_atom_site_label_1
_geom_bond_atom_site_label_2
_geom_bond_distance
O1 C12 1.225(2)
N1 C12 1.328(3)
N1 H1A 0.8600
N1 H1B 0.8600
C1 C4 1.505(4)
C1 C3 1.513(4)
C1 C2 1.523(4)
C1 C5 1.532(3)
C2 H2A 0.9600
C2 H2B 0.9600
C2 H2C 0.9600
C3 H3A 0.9600
C3 H3B 0.9600
C3 H3C 0.9600
C4 H4A 0.9600
C4 H4B 0.9600
C4 H4C 0.9600
C5 C6 1.374(3)
C5 C10 1.385(3)
C6 C7 1.381(3)
C6 H6 0.9300
C7 C8 1.379(3)
C7 H7 0.9300
C8 C9 1.367(3)
C8 C11 1.518(3)
C9 C10 1.381(3)
C9 H9 0.9300
C10 H10 0.9300
C11 C12 1.514(3)
C11 C13 1.524(3)
C11 H11 0.9800
C13 H13A 0.9600
C13 H13B 0.9600
C13 H13C 0.9600

loop_
_geom_torsion_atom_site_label_1
_geom_torsion_atom_site_label_2
_geom_torsion_atom_site_label_3
_geom_torsion_atom_site_label_4
_geom_torsion
C4 C1 C5 C6 140.5(3)
C3 C1 C5 C6 -97.7(3)
C2 C1 C5 C6 20.9(3)
C4 C1 C5 C10 -41.2(3)
C3 C1 C5 C10 80.6(3)
C2 C1 C5 C10 -160.8(2)
C10 C5 C6 C7 0.6(3)
C1 C5 C6 C7 179.0(2)
C5 C6 C7 C8 -0.4(4)
C6 C7 C8 C9 0.0(3)
C6 C7 C8 C11 176.6(2)
C7 C8 C9 C10 0.3(3)
C11 C8 C9 C10 -176.3(2)
C8 C9 C10 C5 -0.1(4)
C6 C5 C10 C9 -0.3(3)
C1 C5 C10 C9 -178.8(2)
C9 C8 C11 C12 -147.9(2)
C7 C8 C11 C12 35.6(3)
C9 C8 C11 C13 88.1(3)
C7 C8 C11 C13 -88.4(3)
C8 C11 C12 O1 -112.9(2)
C13 C11 C12 O1 10.7(3)
C8 C11 C12 N1 66.6(3)
C13 C11 C12 N1 -169.7(2)
